data_1560918
loop_
_publ_author_name
'Cramer, Alisha J.'
'Cole, Jacqueline M.'

_publ_section_title
;
 Host-guest prospects of neodymium and gadolinium ultraphosphate
 frameworks for nuclear waste storage: Multi-temperature topological
 analysis of nanoporous cages in RP5O14
;
_journal_name_full 'Journal of Solid State Chemistry'
_journal_page_first 250
_journal_page_last 257
_journal_paper_doi 10.1016/j.jssc.2018.07.020
_journal_volume 266
_journal_year 2018
_chemical_formula_sum 'Gd O14 P5'
_chemical_formula_weight 536.10
_space_group_IT_number 53
_space_group_name_Hall '-P 2ac 2'
_space_group_name_H-M_alt 'P m n a'
_symmetry_cell_setting orthorhombic
_symmetry_space_group_name_H-M 'P m n a'
_atom_sites_solution_hydrogens none
_atom_sites_solution_primary direct
_atom_sites_solution_secondary difmap
_audit_creation_method SHELXL-97
_cell_angle_alpha 90.00
_cell_angle_beta 90.00
_cell_angle_gamma 90.00
_cell_formula_units_Z 4
_cell_length_a 13.000(3)
_cell_length_b 8.7080(17)
_cell_length_c 8.9590(18)
_cell_measurement_reflns_used 512
_cell_measurement_temperature 450(2)
_cell_measurement_theta_max 28.28
_cell_measurement_theta_min 2.0
_cell_volume 1014.2(4)
_computing_cell_refinement
;
Rigaku CrystalClear-SM Expert 2.0
;
_computing_data_collection 'Rigaku CrystalClear-SM Expert 2.0'
_computing_data_reduction
;
Rigaku CrystalClear-SM Expert 2.0
;
_computing_molecular_graphics
;
SHELXTL-PLUS (Sheldrick, 1995)
;
_computing_publication_material 'SHELXL-97 (Sheldrick, 1997)'
_computing_structure_refinement 'SHELXL-97 (Sheldrick, 1997)'
_computing_structure_solution 'SHELXS-97 (Sheldrick, 1990)'
_diffrn_ambient_temperature 450(2)
_diffrn_measured_fraction_theta_full 0.844
_diffrn_measured_fraction_theta_max 0.844
_diffrn_measurement_device_type 'Rigaku Saturn 724+ CCD'
_diffrn_measurement_method '\w scans'
_diffrn_radiation_monochromator graphite
_diffrn_radiation_source 'fine-focus sealed tube'
_diffrn_radiation_type MoK\a
_diffrn_radiation_wavelength 0.71073
_diffrn_reflns_av_R_equivalents 0.0371
_diffrn_reflns_av_sigmaI/netI 0.0243
_diffrn_reflns_limit_h_max 14
_diffrn_reflns_limit_h_min -17
_diffrn_reflns_limit_k_max 9
_diffrn_reflns_limit_k_min -11
_diffrn_reflns_limit_l_max 12
_diffrn_reflns_limit_l_min -9
_diffrn_reflns_number 3727
_diffrn_reflns_theta_full 30.63
_diffrn_reflns_theta_max 30.63
_diffrn_reflns_theta_min 3.62
_diffrn_standards_decay_% 0
_diffrn_standards_interval_count 0
_diffrn_standards_interval_time 0
_diffrn_standards_number 0
_exptl_absorpt_coefficient_mu 7.417
_exptl_absorpt_correction_T_max 0.105
_exptl_absorpt_correction_T_min 0.069
_exptl_absorpt_correction_type empirical
_exptl_absorpt_process_details
;
T. Higashi, ABSCOR, empirical absorption correction
;
_exptl_crystal_colour colourless
_exptl_crystal_density_diffrn 3.511
_exptl_crystal_density_method 'not measured'
_exptl_crystal_description block
_exptl_crystal_F_000 1004
_exptl_crystal_size_max 0.4
_exptl_crystal_size_mid 0.4
_exptl_crystal_size_min 0.3
_refine_diff_density_max 1.550
_refine_diff_density_min -1.282
_refine_diff_density_rms 0.202
_refine_ls_extinction_coef 0.0166(9)
_refine_ls_extinction_expression Fc^*^=kFc[1+0.001xFc^2^\l^3^/sin(2\q)]^-1/4^
_refine_ls_extinction_method SHELXL
_refine_ls_goodness_of_fit_ref 1.232
_refine_ls_hydrogen_treatment none
_refine_ls_matrix_type full
_refine_ls_number_parameters 99
_refine_ls_number_reflns 1383
_refine_ls_number_restraints 0
_refine_ls_restrained_S_all 1.232
_refine_ls_R_factor_all 0.0274
_refine_ls_R_factor_gt 0.0273
_refine_ls_shift/su_max 0.000
_refine_ls_shift/su_mean 0.000
_refine_ls_structure_factor_coef Fsqd
_refine_ls_weighting_details 'calc w=1/[\s^2^(Fo^2^)+(0.0402P)^2^+2.1532P] where P=(Fo^2^+2Fc^2^)/3'
_refine_ls_weighting_scheme calc
_refine_ls_wR_factor_gt 0.0742
_refine_ls_wR_factor_ref 0.0743
_reflns_number_gt 1376
_reflns_number_total 1383
_reflns_threshold_expression >2sigma(I)
_cod_data_source_file 2gd450i2-1a.cif
_cod_data_source_block 2gd450i2-1a
_cod_original_cell_volume 1014.2(3)
_cod_original_sg_symbol_H-M Pmna
_cod_database_code 1560918

loop_
_symmetry_equiv_pos_as_xyz
'x, y, z'
'-x+1/2, -y, z+1/2'
'-x+1/2, y, -z+1/2'
'x, -y, -z'
'-x, -y, -z'
'x-1/2, y, -z-1/2'
'x-1/2, -y, z-1/2'
'-x, y, z'

loop_
_atom_site_label
_atom_site_type_symbol
_atom_site_fract_x
_atom_site_fract_y
_atom_site_fract_z
_atom_site_U_iso_or_equiv
_atom_site_adp_type
_atom_site_occupancy
_atom_site_symmetry_multiplicity
_atom_site_calc_flag
_atom_site_refinement_flags
_atom_site_disorder_assembly
_atom_site_disorder_group
Gd1 Gd 0.0000 0.22296(3) 0.18985(2) 0.01042(13) Uani 1 2 d S . .
P1 P -0.16487(6) -0.26343(10) 0.45102(10) 0.01109(19) Uani 1 1 d . . .
P2 P -0.32770(9) -0.5000 0.5000 0.0111(2) Uani 1 2 d S . .
P3 P 0.0000 -0.18495(15) 0.24489(13) 0.0110(2) Uani 1 2 d S . .
P4 P 0.20198(9) 0.0000 0.0000 0.0121(2) Uani 1 2 d S . .
O1 O -0.0941(3) -0.2847(3) 0.3118(3) 0.0191(7) Uani 1 1 d . . .
O2 O 0.0000 -0.0314(5) 0.3117(4) 0.0187(8) Uani 1 2 d S . .
O3 O -0.1130(3) 0.2720(3) 0.4043(3) 0.0250(6) Uani 1 1 d . . .
O4 O -0.2474(2) -0.3875(3) 0.4175(3) 0.0234(6) Uani 1 1 d . . .
O5 O 0.1172(2) 0.4189(3) 0.1189(3) 0.0209(5) Uani 1 1 d . . .
O6 O 0.1482(2) 0.0868(3) 0.1170(3) 0.0219(5) Uani 1 1 d . . .
O7 O 0.0000 0.2107(5) -0.0827(5) 0.0231(9) Uani 1 2 d S . .
O8 O -0.2189(2) -0.1094(3) 0.4138(3) 0.0258(6) Uani 1 1 d . . .

loop_
_atom_site_aniso_label
_atom_site_aniso_U_11
_atom_site_aniso_U_22
_atom_site_aniso_U_33
_atom_site_aniso_U_23
_atom_site_aniso_U_13
_atom_site_aniso_U_12
Gd1 0.01141(16) 0.00976(19) 0.01010(17) 0.00012(6) 0.000 0.000
P1 0.0115(4) 0.0101(4) 0.0116(4) 0.0002(3) 0.0003(3) -0.0010(3)
P2 0.0112(5) 0.0089(5) 0.0131(5) 0.0003(4) 0.000 0.000
P3 0.0125(5) 0.0117(5) 0.0087(5) 0.0008(4) 0.000 0.000
P4 0.0114(5) 0.0093(5) 0.0155(5) -0.0004(4) 0.000 0.000
O1 0.0160(14) 0.0173(17) 0.0240(16) -0.0044(9) 0.0066(9) -0.0046(9)
O2 0.0261(19) 0.0105(19) 0.0196(18) 0.0019(12) 0.000 0.000
O3 0.0274(15) 0.0322(17) 0.0153(13) -0.0002(10) 0.0084(12) 0.0036(11)
O4 0.0233(12) 0.0279(15) 0.0191(11) 0.0022(10) -0.0016(10) -0.0162(12)
O5 0.0249(12) 0.0163(12) 0.0216(12) 0.0023(10) 0.0055(10) -0.0085(10)
O6 0.0198(11) 0.0206(13) 0.0251(13) -0.0029(10) 0.0066(10) 0.0060(10)
O7 0.033(2) 0.026(2) 0.0100(16) -0.0001(14) 0.000 0.000
O8 0.0355(15) 0.0187(14) 0.0232(12) 0.0074(10) 0.0104(11) 0.0140(12)

loop_
_atom_type_symbol
_atom_type_description
_atom_type_scat_dispersion_real
_atom_type_scat_dispersion_imag
_atom_type_scat_source
O O 0.0106 0.0060 'International Tables Vol C Tables 4.2.6.8 and 6.1.1.4'
P P 0.1023 0.0942 'International Tables Vol C Tables 4.2.6.8 and 6.1.1.4'
Gd Gd -0.1653 3.9035 'International Tables Vol C Tables 4.2.6.8 and 6.1.1.4'

loop_
_geom_angle_atom_site_label_1
_geom_angle_atom_site_label_2
_geom_angle_atom_site_label_3
_geom_angle
_geom_angle_site_symmetry_1
_geom_angle_site_symmetry_3
O6 Gd1 O6 109.82(14) 8 .
O6 Gd1 O5 144.36(10) 8 .
O6 Gd1 O5 76.26(10) . .
O6 Gd1 O5 76.26(10) 8 8
O6 Gd1 O5 144.36(10) . 8
O5 Gd1 O5 79.85(14) . 8
O6 Gd1 O7 72.60(9) 8 .
O6 Gd1 O7 72.60(9) . .
O5 Gd1 O7 76.33(10) . .
O5 Gd1 O7 76.33(10) 8 .
O6 Gd1 O3 142.55(10) 8 8
O6 Gd1 O3 79.35(11) . 8
O5 Gd1 O3 72.59(10) . 8
O5 Gd1 O3 117.93(10) 8 8
O7 Gd1 O3 142.11(8) . 8
O6 Gd1 O3 79.35(11) 8 .
O6 Gd1 O3 142.55(10) . .
O5 Gd1 O3 117.93(10) . .
O5 Gd1 O3 72.59(10) 8 .
O7 Gd1 O3 142.11(8) . .
O3 Gd1 O3 73.46(16) 8 .
O6 Gd1 O2 70.79(8) 8 .
O6 Gd1 O2 70.79(8) . .
O5 Gd1 O2 139.73(7) . .
O5 Gd1 O2 139.73(7) 8 .
O7 Gd1 O2 113.74(13) . .
O3 Gd1 O2 79.06(9) 8 .
O3 Gd1 O2 79.06(10) . .
O3 P1 O8 116.35(18) 4_556 .
O3 P1 O4 117.04(17) 4_556 .
O8 P1 O4 104.32(18) . .
O3 P1 O1 115.46(19) 4_556 .
O8 P1 O1 101.40(16) . .
O4 P1 O1 99.81(16) . .
O5 P2 O5 121.5(2) 6_546 7_556
O5 P2 O4 106.05(15) 6_546 .
O5 P2 O4 110.92(16) 7_556 .
O5 P2 O4 110.92(16) 6_546 4_546
O5 P2 O4 106.05(15) 7_556 4_546
O4 P2 O4 99.2(2) . 4_546
O2 P3 O7 122.9(2) . 5
O2 P3 O1 109.84(13) . 8
O7 P3 O1 106.53(15) 5 8
O2 P3 O1 109.84(13) . .
O7 P3 O1 106.53(15) 5 .
O1 P3 O1 98.4(2) 8 .
O6 P4 O6 123.2(2) 4 .
O6 P4 O8 110.11(16) 4 6_656
O6 P4 O8 105.52(15) . 6_656
O6 P4 O8 105.52(15) 4 7_655
O6 P4 O8 110.11(16) . 7_655
O8 P4 O8 100.0(3) 6_656 7_655
P1 O1 P3 132.76(19) . .
P3 O2 Gd1 129.66(19) . .
P1 O3 Gd1 163.7(2) 4_556 .
P1 O4 P2 141.48(19) . .
P2 O5 Gd1 148.76(17) 6_666 .
P4 O6 Gd1 147.80(17) . .
P3 O7 Gd1 173.7(3) 5 .
P1 O8 P4 134.59(19) . 6_556

loop_
_geom_bond_atom_site_label_1
_geom_bond_atom_site_label_2
_geom_bond_distance
_geom_bond_site_symmetry_2
Gd1 O6 2.355(3) 8
Gd1 O6 2.355(3) .
Gd1 O5 2.374(3) .
Gd1 O5 2.374(3) 8
Gd1 O7 2.444(4) .
Gd1 O3 2.456(3) 8
Gd1 O3 2.456(3) .
Gd1 O2 2.469(4) .
P1 O3 1.463(3) 4_556
P1 O8 1.550(3) .
P1 O4 1.553(3) .
P1 O1 1.561(3) .
P2 O5 1.465(3) 6_546
P2 O5 1.465(3) 7_556
P2 O4 1.611(3) .
P2 O4 1.611(3) 4_546
P3 O2 1.465(4) .
P3 O7 1.470(4) 5
P3 O1 1.615(3) 8
P3 O1 1.615(3) .
P4 O6 1.469(3) 4
P4 O6 1.469(3) .
P4 O8 1.601(3) 6_656
P4 O8 1.601(3) 7_655
O3 P1 1.463(3) 4_556
O5 P2 1.465(3) 6_666
O7 P3 1.470(4) 5
O8 P4 1.601(3) 6_556

_cod_database_fobs_code 1560918
